data_7036130
loop_
_publ_author_name
'Poornima, S.'
'Gunasekaran, K.'
'Kandaswamy, M.'

_publ_section_title
;
 Nuclease activity and interaction studies of unsymmetrical binuclear
 Ni(ii) complexes with CT-DNA and BSA.
;
_journal_issue 37
_journal_name_full 'Dalton transactions (Cambridge, England : 2003)'
_journal_page_first 16361
_journal_page_last 16371
_journal_paper_doi 10.1039/c4dt01744g
_journal_volume 44
_journal_year 2015
_chemical_formula_sum 'C31 H32 Cl2 N6 Ni2 O12'
_chemical_formula_weight 868.95
_chemical_name_systematic
;
 ?
;
_space_group_IT_number 2
_symmetry_cell_setting triclinic
_symmetry_space_group_name_Hall '-P 1'
_symmetry_space_group_name_H-M 'P -1'
_atom_sites_solution_hydrogens geom
_atom_sites_solution_primary direct
_atom_sites_solution_secondary difmap
_audit_block_doi 10.5517/ccx8bp5
_audit_creation_method SHELXL-97
_audit_update_record
;
2015-07-24 deposited with the CCDC.
2015-08-10 downloaded from the CCDC.
;
_cell_angle_alpha 83.514(6)
_cell_angle_beta 74.551(5)
_cell_angle_gamma 66.440(5)
_cell_formula_units_Z 2
_cell_length_a 9.9661(10)
_cell_length_b 11.2627(12)
_cell_length_c 17.8079(19)
_cell_measurement_reflns_used 8909
_cell_measurement_temperature 296(2)
_cell_measurement_theta_max 28.29
_cell_measurement_theta_min 1.20
_cell_volume 1766.0(3)
_computing_cell_refinement 'APEX2/SAINT (Bruker, 2008)'
_computing_data_collection 'APEX2 (Bruker, 2008)'
_computing_data_reduction 'SAINT/XPREP (Bruker, 2008)'
_computing_molecular_graphics 'ORTEP3 (Farrugia, 1997) and Mercury (Bruno et al., 2002)'
_computing_publication_material 'SHELXL-97 (Sheldrick, 2008)'
_computing_structure_refinement 'SHELXL-97 (Sheldrick, 1997)'
_computing_structure_solution 'SIR92 (Altomare et al., 1993)'
_diffrn_ambient_temperature 296(2)
_diffrn_measured_fraction_theta_full 0.985
_diffrn_measured_fraction_theta_max 0.985
_diffrn_measurement_device_type 'Bruker smart apex2 CCD Diffractometer'
_diffrn_measurement_method '\w and \f scan'
_diffrn_radiation_monochromator graphite
_diffrn_radiation_source 'fine-focus sealed tube'
_diffrn_radiation_type MoK\a
_diffrn_radiation_wavelength 0.71073
_diffrn_reflns_av_R_equivalents 0.0260
_diffrn_reflns_av_sigmaI/netI 0.0247
_diffrn_reflns_limit_h_max 13
_diffrn_reflns_limit_h_min -13
_diffrn_reflns_limit_k_max 14
_diffrn_reflns_limit_k_min -15
_diffrn_reflns_limit_l_max 23
_diffrn_reflns_limit_l_min -22
_diffrn_reflns_number 32297
_diffrn_reflns_theta_full 28.61
_diffrn_reflns_theta_max 28.61
_diffrn_reflns_theta_min 1.19
_exptl_absorpt_coefficient_mu 1.289
_exptl_absorpt_correction_T_max 0.7826
_exptl_absorpt_correction_T_min 0.7288
_exptl_absorpt_correction_type multi-scan
_exptl_absorpt_process_details 'SADABS (Bruker, 2004)'
_exptl_crystal_colour green
_exptl_crystal_density_diffrn 1.634
_exptl_crystal_density_method 'not measured'
_exptl_crystal_description block
_exptl_crystal_F_000 892
_exptl_crystal_recrystallization_method 'Re-crystallisation from solvent: '
_exptl_crystal_size_max 0.25
_exptl_crystal_size_mid 0.25
_exptl_crystal_size_min 0.20
_refine_diff_density_max 1.113
_refine_diff_density_min -0.595
_refine_diff_density_rms 0.072
_refine_ls_extinction_method none
_refine_ls_goodness_of_fit_ref 1.032
_refine_ls_hydrogen_treatment mixed
_refine_ls_matrix_type full
_refine_ls_number_parameters 537
_refine_ls_number_reflns 8909
_refine_ls_number_restraints 59
_refine_ls_restrained_S_all 1.075
_refine_ls_R_factor_all 0.0625
_refine_ls_R_factor_gt 0.0457
_refine_ls_shift/su_max 0.013
_refine_ls_shift/su_mean 0.000
_refine_ls_structure_factor_coef Fsqd
_refine_ls_weighting_details 'calc w=1/[\s^2^(Fo^2^)+(0.0649P)^2^+1.6688P] where P=(Fo^2^+2Fc^2^)/3'
_refine_ls_weighting_scheme calc
_refine_ls_wR_factor_gt 0.1219
_refine_ls_wR_factor_ref 0.1350
_reflns_number_gt 6948
_reflns_number_total 8909
_reflns_threshold_expression >2sigma(I)
_cod_data_source_file c4dt01744g1.cif
_cod_data_source_block poornima
_cod_depositor_comments 'Adding full bibliography for 7036130.cif.'
_cod_original_sg_symbol_H-M P-1
_cod_database_code 7036130

loop_
_symmetry_equiv_pos_as_xyz
'x, y, z'
'-x, -y, -z'

loop_
_atom_site_label
_atom_site_type_symbol
_atom_site_fract_x
_atom_site_fract_y
_atom_site_fract_z
_atom_site_U_iso_or_equiv
_atom_site_adp_type
_atom_site_occupancy
_atom_site_symmetry_multiplicity
_atom_site_calc_flag
_atom_site_refinement_flags
_atom_site_disorder_assembly
_atom_site_disorder_group
C1' C 0.300(3) -0.005(2) 0.4957(6) 0.081(5) Uani 0.49(3) 1 d PD A 1
H1'1 H 0.3808 -0.0823 0.5065 0.122 Uiso 0.49(3) 1 calc PR A 1
H1'2 H 0.2090 -0.0211 0.5070 0.122 Uiso 0.49(3) 1 calc PR A 1
H1'3 H 0.2858 0.0641 0.5276 0.122 Uiso 0.49(3) 1 calc PR A 1
C1A C 0.266(3) -0.029(2) 0.4810(10) 0.103(7) Uani 0.51(3) 1 d PD A 2
H1A1 H 0.3073 -0.0308 0.5243 0.155 Uiso 0.49(3) 1 calc PR A 2
H1A2 H 0.2848 -0.1160 0.4687 0.155 Uiso 0.49(3) 1 calc PR A 2
H1A3 H 0.1594 0.0207 0.4944 0.155 Uiso 0.49(3) 1 calc PR A 2
C1 C 0.4496(3) -0.0090(3) 0.13682(16) 0.0373(6) Uani 1 1 d . . .
C2 C 0.3619(3) -0.0165(3) 0.08838(16) 0.0402(6) Uani 1 1 d . . .
C2' C 0.3386(4) 0.0305(4) 0.4128(2) 0.0597(9) Uani 1 1 d D . .
C3' C 0.6376(5) 0.3183(4) 0.7661(3) 0.0757(12) Uani 1 1 d . . .
H3'1 H 0.6071 0.2777 0.7328 0.114 Uiso 1 1 calc R . .
H3'2 H 0.6612 0.2624 0.8097 0.114 Uiso 1 1 calc R . .
H3'3 H 0.7252 0.3342 0.7374 0.114 Uiso 1 1 calc R . .
C3 C 0.4147(4) -0.1252(3) 0.04116(17) 0.0455(7) Uani 1 1 d . . .
H3 H 0.3566 -0.1280 0.0088 0.055 Uiso 1 1 calc R . .
C4' C 0.5165(5) 0.4395(4) 0.7939(3) 0.0708(11) Uani 1 1 d . . .
C4 C 0.5489(4) -0.2278(3) 0.04083(18) 0.0462(7) Uani 1 1 d . . .
C5 C 0.6336(4) -0.2198(3) 0.08887(18) 0.0444(6) Uani 1 1 d . . .
H5 H 0.7252 -0.2881 0.0891 0.053 Uiso 1 1 calc R . .
C6 C 0.5878(3) -0.1134(3) 0.13747(17) 0.0400(6) Uani 1 1 d . . .
C7 C 0.6830(3) -0.1255(3) 0.18973(18) 0.0419(6) Uani 1 1 d . . .
H7 H 0.7651 -0.2037 0.1887 0.050 Uiso 1 1 calc R . .
C8 C 0.7598(3) -0.0788(3) 0.29317(19) 0.0448(7) Uani 1 1 d . . .
H8A H 0.8440 -0.1597 0.2762 0.054 Uiso 1 1 calc R . .
H8B H 0.7006 -0.0949 0.3431 0.054 Uiso 1 1 calc R . .
C9 C 0.8208(3) 0.0189(3) 0.30419(16) 0.0393(6) Uani 1 1 d . . .
C10 C 0.9755(4) -0.0311(4) 0.3030(2) 0.0535(8) Uani 1 1 d . . .
H10 H 1.0333 -0.1177 0.2903 0.064 Uiso 1 1 calc R . .
C11 C 1.0436(4) 0.0437(4) 0.3198(2) 0.0605(9) Uani 1 1 d . . .
H11 H 1.1457 0.0077 0.3192 0.073 Uiso 1 1 calc R . .
C12 C 0.9598(4) 0.1725(4) 0.3375(2) 0.0565(8) Uani 1 1 d . . .
H12 H 1.0053 0.2234 0.3493 0.068 Uiso 1 1 calc R . .
C13 C 0.8080(4) 0.2266(3) 0.33779(18) 0.0481(7) Uani 1 1 d . . .
H13 H 0.7528 0.3143 0.3482 0.058 Uiso 1 1 calc R . .
C14 C 0.7375(3) 0.1502(3) 0.32255(16) 0.0389(6) Uani 1 1 d . . .
C15 C 0.4909(3) 0.3080(3) 0.36240(17) 0.0418(6) Uani 1 1 d . . .
H15 H 0.5305 0.3315 0.3974 0.050 Uiso 1 1 calc R . .
C16 C 0.2553(3) 0.3839(3) 0.30785(16) 0.0397(6) Uani 1 1 d . . .
C17 C 0.3351(3) 0.3900(3) 0.36165(17) 0.0422(6) Uani 1 1 d . . .
C18 C 0.2620(4) 0.4886(3) 0.41713(19) 0.0508(7) Uani 1 1 d . . .
H18 H 0.3140 0.4943 0.4520 0.061 Uiso 1 1 calc R . .
C19 C 0.1160(4) 0.5780(3) 0.4227(2) 0.0558(8) Uani 1 1 d . . .
C20 C 0.0408(4) 0.5703(3) 0.3701(2) 0.0554(8) Uani 1 1 d . . .
H20 H -0.0571 0.6301 0.3729 0.066 Uiso 1 1 calc R . .
C21 C 0.1076(4) 0.4749(3) 0.31229(18) 0.0462(7) Uani 1 1 d . . .
C22 C 0.0210(4) 0.4771(3) 0.2583(2) 0.0495(7) Uani 1 1 d . . .
H22 H -0.0710 0.5466 0.2613 0.059 Uiso 1 1 calc R . .
C23 C -0.0323(4) 0.4046(4) 0.1514(2) 0.0604(9) Uani 1 1 d . . .
H23A H -0.0016 0.4501 0.1046 0.073 Uiso 1 1 calc R . .
H23B H -0.1378 0.4535 0.1751 0.073 Uiso 1 1 calc R . .
C24 C -0.0095(4) 0.2703(4) 0.1314(2) 0.0607(9) Uani 1 1 d . . .
H24A H -0.0763 0.2389 0.1706 0.073 Uiso 1 1 calc R . .
H24B H -0.0310 0.2709 0.0813 0.073 Uiso 1 1 calc R . .
C25 C 0.2151(3) 0.0821(3) 0.08812(18) 0.0468(7) Uani 1 1 d . . .
H25 H 0.1630 0.0691 0.0557 0.056 Uiso 1 1 calc R . .
C26 C 0.6017(4) -0.3473(3) -0.0075(2) 0.0592(9) Uani 1 1 d . . .
H26A H 0.5377 -0.3942 0.0131 0.089 Uiso 1 1 calc R . .
H26B H 0.7037 -0.4015 -0.0060 0.089 Uiso 1 1 calc R . .
H26C H 0.5973 -0.3221 -0.0604 0.089 Uiso 1 1 calc R . .
C27 C 0.0433(5) 0.6822(4) 0.4846(3) 0.0818(13) Uani 1 1 d . . .
H27A H 0.0683 0.7557 0.4654 0.123 Uiso 1 1 calc R . .
H27B H 0.0798 0.6487 0.5305 0.123 Uiso 1 1 calc R . .
H27C H -0.0643 0.7080 0.4972 0.123 Uiso 1 1 calc R . .
N1 N 0.6659(3) -0.0400(2) 0.23695(14) 0.0384(5) Uani 1 1 d . A .
N2 N 0.5810(3) 0.2071(2) 0.32071(13) 0.0374(5) Uani 1 1 d . A .
N3 N 0.0607(3) 0.3908(2) 0.20635(15) 0.0442(5) Uani 1 1 d . . .
N4 N 0.1495(3) 0.1865(3) 0.12872(15) 0.0440(5) Uani 1 1 d . . .
N5 N 0.3815(3) 0.0666(3) 0.35492(16) 0.0508(6) Uani 1 1 d . A .
N6 N 0.4223(5) 0.5349(4) 0.8149(3) 0.0997(14) Uani 1 1 d . . .
O1 O 0.4016(2) 0.0919(2) 0.18243(13) 0.0448(5) Uani 1 1 d . A .
O1L O 0.6219(3) 0.2072(3) 0.15343(15) 0.0607(6) Uani 1 1 d D A .
O2 O 0.3203(2) 0.29381(19) 0.25354(12) 0.0416(4) Uani 1 1 d . A .
Ni1 Ni 0.23081(4) 0.24224(3) 0.19140(2) 0.03757(11) Uani 1 1 d . A .
Ni2 Ni 0.50660(4) 0.13409(3) 0.25071(2) 0.03683(11) Uani 1 1 d . . .
Cl1 Cl 1.58761(13) -0.33785(9) 0.39460(6) 0.0682(3) Uani 1 1 d . . .
O3 O 1.6632(8) -0.4704(4) 0.4064(3) 0.171(3) Uani 1 1 d . . .
O4 O 1.6274(4) -0.2662(3) 0.4404(2) 0.0891(9) Uani 1 1 d . . .
O5 O 1.6371(5) -0.3115(5) 0.3154(2) 0.1184(14) Uani 1 1 d . . .
O6 O 1.4370(6) -0.3077(7) 0.4153(4) 0.192(3) Uani 1 1 d . . .
Cl2 Cl 1.10457(16) -0.27854(13) 0.08143(7) 0.0860(3) Uani 1 1 d D . .
O7 O 1.0669(10) -0.2905(11) 0.1653(4) 0.130(3) Uani 0.50 1 d PDU B 1
O8 O 1.0009(10) -0.1406(7) 0.0739(6) 0.149(4) Uani 0.50 1 d PDU B 1
O9 O 1.0309(15) -0.3485(12) 0.0560(8) 0.106(5) Uani 0.50 1 d PDU B 1
O10 O 1.2381(9) -0.3063(10) 0.0343(8) 0.144(5) Uani 0.50 1 d PDU B 1
O7' O 1.0640(8) -0.1858(7) 0.1357(5) 0.101(2) Uani 0.50 1 d PDU B 2
O8' O 1.2462(10) -0.3840(8) 0.0969(7) 0.150(5) Uani 0.50 1 d PDU B 2
O9' O 0.9980(15) -0.3251(16) 0.0774(10) 0.122(5) Uani 0.50 1 d PDU B 2
O10' O 1.1591(12) -0.2240(12) 0.0083(4) 0.130(4) Uani 0.50 1 d PDU B 2
O1W O 0.8808(8) 0.0443(7) 0.0707(4) 0.214(3) Uani 1 1 d . . .
H2L H 0.603(5) 0.293(2) 0.149(3) 0.084(14) Uiso 1 1 d D . .
H1L H 0.706(3) 0.159(4) 0.124(2) 0.078(14) Uiso 1 1 d D . .

loop_
_atom_site_aniso_label
_atom_site_aniso_U_11
_atom_site_aniso_U_22
_atom_site_aniso_U_33
_atom_site_aniso_U_23
_atom_site_aniso_U_13
_atom_site_aniso_U_12
C1' 0.101(11) 0.085(10) 0.044(5) 0.004(5) -0.006(5) -0.030(7)
C1A 0.114(15) 0.099(12) 0.055(7) 0.009(8) 0.017(8) -0.024(9)
C1 0.0428(14) 0.0419(14) 0.0333(13) -0.0006(11) -0.0100(11) -0.0219(12)
C2 0.0444(15) 0.0480(15) 0.0359(14) -0.0005(12) -0.0119(12) -0.0244(12)
C2' 0.057(2) 0.059(2) 0.053(2) -0.0012(16) -0.0072(16) -0.0152(16)
C3' 0.069(3) 0.080(3) 0.075(3) 0.010(2) -0.018(2) -0.027(2)
C3 0.0548(17) 0.0566(17) 0.0391(15) -0.0012(13) -0.0146(13) -0.0335(15)
C4' 0.073(3) 0.071(3) 0.073(3) 0.018(2) -0.016(2) -0.039(2)
C4 0.0561(18) 0.0494(16) 0.0395(15) -0.0051(13) -0.0078(13) -0.0283(14)
C5 0.0483(16) 0.0426(15) 0.0446(16) -0.0044(12) -0.0090(13) -0.0203(13)
C6 0.0428(14) 0.0424(14) 0.0397(15) -0.0016(11) -0.0120(12) -0.0198(12)
C7 0.0405(14) 0.0396(14) 0.0457(16) -0.0030(12) -0.0145(12) -0.0126(11)
C8 0.0481(16) 0.0431(15) 0.0486(17) 0.0020(12) -0.0250(13) -0.0151(12)
C9 0.0421(14) 0.0437(14) 0.0355(14) -0.0005(11) -0.0155(11) -0.0161(12)
C10 0.0450(16) 0.063(2) 0.0553(19) -0.0085(15) -0.0189(14) -0.0169(15)
C11 0.0449(17) 0.084(3) 0.061(2) -0.0083(18) -0.0197(16) -0.0272(17)
C12 0.0588(19) 0.082(2) 0.0498(18) -0.0018(17) -0.0172(15) -0.0456(19)
C13 0.0583(18) 0.0552(17) 0.0418(16) -0.0014(13) -0.0147(14) -0.0312(15)
C14 0.0453(15) 0.0484(15) 0.0301(13) 0.0025(11) -0.0141(11) -0.0230(12)
C15 0.0516(16) 0.0448(15) 0.0371(14) -0.0015(12) -0.0160(12) -0.0232(13)
C16 0.0461(15) 0.0379(13) 0.0357(14) -0.0016(11) -0.0059(12) -0.0189(12)
C17 0.0523(16) 0.0389(14) 0.0364(14) -0.0030(11) -0.0085(12) -0.0192(12)
C18 0.066(2) 0.0457(16) 0.0410(16) -0.0064(13) -0.0097(15) -0.0228(15)
C19 0.071(2) 0.0424(16) 0.0461(18) -0.0101(13) -0.0044(16) -0.0173(15)
C20 0.0549(18) 0.0406(15) 0.057(2) -0.0062(14) -0.0062(16) -0.0081(14)
C21 0.0511(16) 0.0374(14) 0.0451(16) -0.0020(12) -0.0075(13) -0.0143(12)
C22 0.0417(15) 0.0422(15) 0.0574(19) 0.0014(14) -0.0126(14) -0.0089(12)
C23 0.0494(18) 0.063(2) 0.070(2) 0.0049(17) -0.0325(17) -0.0126(16)
C24 0.0444(17) 0.081(2) 0.060(2) -0.0056(18) -0.0254(16) -0.0190(17)
C25 0.0455(16) 0.0617(18) 0.0429(16) -0.0012(14) -0.0179(13) -0.0259(14)
C26 0.072(2) 0.0578(19) 0.054(2) -0.0152(16) -0.0139(17) -0.0286(17)
C27 0.090(3) 0.062(2) 0.074(3) -0.032(2) -0.006(2) -0.010(2)
N1 0.0373(11) 0.0384(11) 0.0429(13) -0.0009(10) -0.0167(10) -0.0136(9)
N2 0.0435(12) 0.0399(11) 0.0348(12) -0.0002(9) -0.0134(10) -0.0198(10)
N3 0.0392(12) 0.0450(13) 0.0474(14) 0.0043(11) -0.0157(11) -0.0131(10)
N4 0.0387(12) 0.0563(14) 0.0408(13) -0.0003(11) -0.0166(10) -0.0179(11)
N5 0.0520(15) 0.0598(16) 0.0464(15) 0.0038(13) -0.0128(12) -0.0281(13)
N6 0.096(3) 0.076(3) 0.114(4) 0.004(2) -0.006(3) -0.033(2)
O1 0.0412(10) 0.0442(11) 0.0513(12) -0.0110(9) -0.0220(9) -0.0092(8)
O1L 0.0690(17) 0.0659(16) 0.0439(13) 0.0008(12) -0.0058(12) -0.0280(14)
O2 0.0406(10) 0.0417(10) 0.0432(11) -0.0082(8) -0.0150(9) -0.0114(8)
Ni1 0.03501(18) 0.0421(2) 0.0380(2) -0.00119(14) -0.01470(15) -0.01341(14)
Ni2 0.03687(19) 0.03971(19) 0.0374(2) -0.00372(14) -0.01468(15) -0.01385(14)
Cl1 0.0846(7) 0.0598(5) 0.0646(6) 0.0061(4) -0.0156(5) -0.0357(5)
O3 0.316(8) 0.061(2) 0.145(4) 0.003(2) -0.116(5) -0.044(3)
O4 0.115(3) 0.0748(19) 0.091(2) -0.0044(17) -0.036(2) -0.0422(19)
O5 0.155(4) 0.155(4) 0.077(2) 0.024(2) -0.034(2) -0.096(3)
O6 0.111(4) 0.262(7) 0.222(6) -0.126(6) 0.045(4) -0.116(4)
Cl2 0.1127(10) 0.0939(8) 0.0764(7) 0.0066(6) -0.0344(7) -0.0598(8)
O7 0.124(7) 0.166(9) 0.086(6) 0.014(6) -0.040(5) -0.036(7)
O8 0.141(8) 0.118(7) 0.117(7) 0.011(6) 0.040(6) -0.027(6)
O9 0.100(8) 0.127(9) 0.113(9) 0.026(8) -0.042(8) -0.064(7)
O10 0.057(5) 0.126(8) 0.222(13) -0.036(8) 0.042(6) -0.048(5)
O7' 0.096(5) 0.090(5) 0.086(5) -0.034(4) -0.028(4) 0.008(4)
O8' 0.119(7) 0.102(6) 0.211(12) -0.063(7) -0.095(8) 0.026(5)
O9' 0.089(7) 0.152(9) 0.139(10) -0.062(7) 0.013(6) -0.072(7)
O10' 0.118(7) 0.226(12) 0.094(6) -0.024(7) -0.011(5) -0.118(8)
O1W 0.170(6) 0.195(6) 0.219(7) 0.019(5) 0.017(5) -0.059(5)

loop_
_atom_type_symbol
_atom_type_description
_atom_type_scat_dispersion_real
_atom_type_scat_dispersion_imag
_atom_type_scat_source
C C 0.0033 0.0016 'International Tables Vol C Tables 4.2.6.8 and 6.1.1.4'
H H 0.0000 0.0000 'International Tables Vol C Tables 4.2.6.8 and 6.1.1.4'
N N 0.0061 0.0033 'International Tables Vol C Tables 4.2.6.8 and 6.1.1.4'
O O 0.0106 0.0060 'International Tables Vol C Tables 4.2.6.8 and 6.1.1.4'
Cl Cl 0.1484 0.1585 'International Tables Vol C Tables 4.2.6.8 and 6.1.1.4'
Ni Ni 0.3393 1.1124 'International Tables Vol C Tables 4.2.6.8 and 6.1.1.4'

loop_
_geom_angle_atom_site_label_1
_geom_angle_atom_site_label_2
_geom_angle_atom_site_label_3
_geom_angle
C2' C1' H1'1 109.5
C2' C1' H1'2 109.5
C2' C1' H1'3 109.5
C2' C1A H1A1 109.5
C2' C1A H1A2 109.5
H1A1 C1A H1A2 109.5
C2' C1A H1A3 109.5
H1A1 C1A H1A3 109.5
H1A2 C1A H1A3 109.5
O1 C1 C6 120.4(2)
O1 C1 C2 120.9(3)
C6 C1 C2 118.6(3)
C3 C2 C1 119.7(3)
C3 C2 C25 118.2(3)
C1 C2 C25 122.0(3)
N5 C2' C1' 167.7(9)
N5 C2' C1A 167.9(11)
C1' C2' C1A 24.4(12)
C4' C3' H3'1 109.5
C4' C3' H3'2 109.5
H3'1 C3' H3'2 109.5
C4' C3' H3'3 109.5
H3'1 C3' H3'3 109.5
H3'2 C3' H3'3 109.5
C4 C3 C2 122.6(3)
C4 C3 H3 118.7
C2 C3 H3 118.7
N6 C4' C3' 179.3(5)
C3 C4 C5 117.2(3)
C3 C4 C26 122.2(3)
C5 C4 C26 120.5(3)
C4 C5 C6 123.2(3)
C4 C5 H5 118.4
C6 C5 H5 118.4
C5 C6 C1 118.6(3)
C5 C6 C7 116.3(3)
C1 C6 C7 124.9(3)
N1 C7 C6 127.0(3)
N1 C7 H7 116.5
C6 C7 H7 116.5
N1 C8 C9 114.5(2)
N1 C8 H8A 108.6
C9 C8 H8A 108.6
N1 C8 H8B 108.6
C9 C8 H8B 108.6
H8A C8 H8B 107.6
C14 C9 C10 117.3(3)
C14 C9 C8 126.8(3)
C10 C9 C8 115.6(3)
C11 C10 C9 122.2(3)
C11 C10 H10 118.9
C9 C10 H10 118.9
C10 C11 C12 119.5(3)
C10 C11 H11 120.2
C12 C11 H11 120.2
C11 C12 C13 120.4(3)
C11 C12 H12 119.8
C13 C12 H12 119.8
C12 C13 C14 120.3(3)
C12 C13 H13 119.9
C14 C13 H13 119.9
C13 C14 C9 120.3(3)
C13 C14 N2 120.3(3)
C9 C14 N2 119.3(2)
N2 C15 C17 128.3(3)
N2 C15 H15 115.8
C17 C15 H15 115.8
O2 C16 C21 120.3(3)
O2 C16 C17 120.1(3)
C21 C16 C17 119.6(3)
C18 C17 C16 117.8(3)
C18 C17 C15 115.6(3)
C16 C17 C15 126.5(3)
C19 C18 C17 123.2(3)
C19 C18 H18 118.4
C17 C18 H18 118.4
C20 C19 C18 118.1(3)
C20 C19 C27 121.5(4)
C18 C19 C27 120.4(4)
C19 C20 C21 121.9(3)
C19 C20 H20 119.0
C21 C20 H20 119.0
C20 C21 C16 119.4(3)
C20 C21 C22 117.8(3)
C16 C21 C22 122.8(3)
N3 C22 C21 125.3(3)
N3 C22 H22 117.3
C21 C22 H22 117.3
N3 C23 C24 107.5(3)
N3 C23 H23A 110.2
C24 C23 H23A 110.2
N3 C23 H23B 110.2
C24 C23 H23B 110.2
H23A C23 H23B 108.5
N4 C24 C23 107.1(3)
N4 C24 H24A 110.3
C23 C24 H24A 110.3
N4 C24 H24B 110.3
C23 C24 H24B 110.3
H24A C24 H24B 108.6
N4 C25 C2 126.0(3)
N4 C25 H25 117.0
C2 C25 H25 117.0
C4 C26 H26A 109.5
C4 C26 H26B 109.5
H26A C26 H26B 109.5
C4 C26 H26C 109.5
H26A C26 H26C 109.5
H26B C26 H26C 109.5
C19 C27 H27A 109.5
C19 C27 H27B 109.5
H27A C27 H27B 109.5
C19 C27 H27C 109.5
H27A C27 H27C 109.5
H27B C27 H27C 109.5
C7 N1 C8 118.1(2)
C7 N1 Ni2 125.8(2)
C8 N1 Ni2 115.63(18)
C15 N2 C14 119.5(2)
C15 N2 Ni2 120.60(19)
C14 N2 Ni2 119.87(18)
C22 N3 C23 121.4(3)
C22 N3 Ni1 125.9(2)
C23 N3 Ni1 112.7(2)
C25 N4 C24 120.3(3)
C25 N4 Ni1 126.3(2)
C24 N4 Ni1 113.3(2)
C2' N5 Ni2 167.8(3)
C1 O1 Ni1 129.71(18)
C1 O1 Ni2 129.53(17)
Ni1 O1 Ni2 100.35(9)
Ni2 O1L H2L 120(3)
Ni2 O1L H1L 123(3)
H2L O1L H1L 114(4)
C16 O2 Ni1 128.36(18)
C16 O2 Ni2 126.60(18)
Ni1 O2 Ni2 100.14(9)
N3 Ni1 N4 87.84(11)
N3 Ni1 O1 176.69(10)
N4 Ni1 O1 94.49(10)
N3 Ni1 O2 94.26(10)
N4 Ni1 O2 177.83(10)
O1 Ni1 O2 83.43(9)
N3 Ni1 Ni2 135.81(8)
N4 Ni1 Ni2 136.25(8)
O1 Ni1 Ni2 41.77(6)
O2 Ni1 Ni2 41.68(6)
N1 Ni2 O2 166.87(9)
N1 Ni2 N2 99.10(9)
O2 Ni2 N2 93.75(9)
N1 Ni2 O1 91.12(9)
O2 Ni2 O1 76.04(8)
N2 Ni2 O1 169.77(9)
N1 Ni2 O1L 92.66(11)
O2 Ni2 O1L 89.98(10)
N2 Ni2 O1L 90.21(10)
O1 Ni2 O1L 89.43(10)
N1 Ni2 N5 89.64(10)
O2 Ni2 N5 88.08(10)
N2 Ni2 N5 88.06(10)
O1 Ni2 N5 91.91(10)
O1L Ni2 N5 177.32(11)
N1 Ni2 Ni1 128.88(7)
O2 Ni2 Ni1 38.17(6)
N2 Ni2 Ni1 131.91(7)
O1 Ni2 Ni1 37.88(6)
O1L Ni2 Ni1 90.57(8)
N5 Ni2 Ni1 89.06(7)
O6 Cl1 O3 109.4(4)
O6 Cl1 O5 111.6(4)
O3 Cl1 O5 107.3(3)
O6 Cl1 O4 110.3(3)
O3 Cl1 O4 109.3(3)
O5 Cl1 O4 108.9(2)
O10 Cl2 O7' 115.5(6)
O10 Cl2 O9' 126.5(9)
O7' Cl2 O9' 117.7(7)
O10 Cl2 O10' 46.8(6)
O7' Cl2 O10' 105.2(6)
O9' Cl2 O10' 112.2(8)
O10 Cl2 O7 128.0(8)
O7' Cl2 O7 51.7(5)
O9' Cl2 O7 90.1(9)
O10' Cl2 O7 154.8(6)
O10 Cl2 O9 108.0(7)
O7' Cl2 O9 136.1(7)
O9' Cl2 O9 18.5(11)
O10' Cl2 O9 100.3(7)
O7 Cl2 O9 104.2(7)
O10 Cl2 O8 112.6(6)
O7' Cl2 O8 56.5(5)
O9' Cl2 O8 92.7(9)
O10' Cl2 O8 69.6(6)
O7 Cl2 O8 98.8(5)
O9 Cl2 O8 102.0(7)
O10 Cl2 O8' 56.1(6)
O7' Cl2 O8' 104.8(5)
O9' Cl2 O8' 112.6(8)
O10' Cl2 O8' 103.0(6)
O7 Cl2 O8' 77.5(6)
O9 Cl2 O8' 103.6(7)
O8 Cl2 O8' 154.3(6)

loop_
_geom_bond_atom_site_label_1
_geom_bond_atom_site_label_2
_geom_bond_distance
C1' C2' 1.476(9)
C1' H1'1 0.9600
C1' H1'2 0.9600
C1' H1'3 0.9600
C1A C2' 1.478(9)
C1A H1A1 0.9600
C1A H1A2 0.9600
C1A H1A3 0.9600
C1 O1 1.322(3)
C1 C6 1.411(4)
C1 C2 1.412(4)
C2 C3 1.402(4)
C2 C25 1.441(4)
C2' N5 1.104(4)
C3' C4' 1.443(6)
C3' H3'1 0.9600
C3' H3'2 0.9600
C3' H3'3 0.9600
C3 C4 1.373(5)
C3 H3 0.9300
C4' N6 1.128(6)
C4 C5 1.383(4)
C4 C26 1.511(4)
C5 C6 1.407(4)
C5 H5 0.9300
C6 C7 1.458(4)
C7 N1 1.280(4)
C7 H7 0.9300
C8 N1 1.464(3)
C8 C9 1.506(4)
C8 H8A 0.9700
C8 H8B 0.9700
C9 C14 1.402(4)
C9 C10 1.408(4)
C10 C11 1.373(5)
C10 H10 0.9300
C11 C12 1.376(5)
C11 H11 0.9300
C12 C13 1.386(5)
C12 H12 0.9300
C13 C14 1.395(4)
C13 H13 0.9300
C14 N2 1.438(4)
C15 N2 1.292(4)
C15 C17 1.458(4)
C15 H15 0.9300
C16 O2 1.322(3)
C16 C21 1.405(4)
C16 C17 1.421(4)
C17 C18 1.399(4)
C18 C19 1.384(5)
C18 H18 0.9300
C19 C20 1.374(5)
C19 C27 1.519(5)
C20 C21 1.405(4)
C20 H20 0.9300
C21 C22 1.445(5)
C22 N3 1.287(4)
C22 H22 0.9300
C23 N3 1.475(4)
C23 C24 1.506(5)
C23 H23A 0.9700
C23 H23B 0.9700
C24 N4 1.476(4)
C24 H24A 0.9700
C24 H24B 0.9700
C25 N4 1.288(4)
C25 H25 0.9300
C26 H26A 0.9600
C26 H26B 0.9600
C26 H26C 0.9600
C27 H27A 0.9600
C27 H27B 0.9600
C27 H27C 0.9600
N1 Ni2 1.959(2)
N2 Ni2 1.997(2)
N3 Ni1 1.827(2)
N4 Ni1 1.828(2)
N5 Ni2 2.187(3)
O1 Ni1 1.845(2)
O1 Ni2 2.0010(19)
O1L Ni2 2.091(3)
O1L H2L 0.90(2)
O1L H1L 0.86(2)
O2 Ni1 1.8555(19)
O2 Ni2 1.996(2)
Ni1 Ni2 2.9552(5)
Cl1 O6 1.353(5)
Cl1 O3 1.398(4)
Cl1 O5 1.405(4)
Cl1 O4 1.432(3)
Cl2 O10 1.305(6)
Cl2 O7' 1.368(5)
Cl2 O9' 1.379(7)
Cl2 O10' 1.441(7)
Cl2 O7 1.444(6)
Cl2 O9 1.444(7)
Cl2 O8 1.497(7)
Cl2 O8' 1.507(6)

loop_
_geom_torsion_atom_site_label_1
_geom_torsion_atom_site_label_2
_geom_torsion_atom_site_label_3
_geom_torsion_atom_site_label_4
_geom_torsion
O1 C1 C2 C3 -179.4(3)
C6 C1 C2 C3 -1.3(4)
O1 C1 C2 C25 -2.1(4)
C6 C1 C2 C25 175.9(3)
C1 C2 C3 C4 1.3(4)
C25 C2 C3 C4 -176.1(3)
C2 C3 C4 C5 -0.9(5)
C2 C3 C4 C26 177.2(3)
C3 C4 C5 C6 0.5(5)
C26 C4 C5 C6 -177.5(3)
C4 C5 C6 C1 -0.6(5)
C4 C5 C6 C7 174.5(3)
O1 C1 C6 C5 179.0(3)
C2 C1 C6 C5 1.0(4)
O1 C1 C6 C7 4.4(4)
C2 C1 C6 C7 -173.6(3)
C5 C6 C7 N1 177.7(3)
C1 C6 C7 N1 -7.5(5)
N1 C8 C9 C14 53.1(4)
N1 C8 C9 C10 -133.3(3)
C14 C9 C10 C11 0.7(5)
C8 C9 C10 C11 -173.5(3)
C9 C10 C11 C12 -0.9(6)
C10 C11 C12 C13 -0.5(6)
C11 C12 C13 C14 2.0(5)
C12 C13 C14 C9 -2.2(4)
C12 C13 C14 N2 -178.3(3)
C10 C9 C14 C13 0.8(4)
C8 C9 C14 C13 174.3(3)
C10 C9 C14 N2 176.9(3)
C8 C9 C14 N2 -9.6(4)
O2 C16 C17 C18 178.9(3)
C21 C16 C17 C18 -0.5(4)
O2 C16 C17 C15 3.0(5)
C21 C16 C17 C15 -176.4(3)
N2 C15 C17 C18 176.1(3)
N2 C15 C17 C16 -7.9(5)
C16 C17 C18 C19 1.1(5)
C15 C17 C18 C19 177.5(3)
C17 C18 C19 C20 -1.1(5)
C17 C18 C19 C27 179.7(3)
C18 C19 C20 C21 0.3(5)
C27 C19 C20 C21 179.6(4)
C19 C20 C21 C16 0.3(5)
C19 C20 C21 C22 -178.2(3)
O2 C16 C21 C20 -179.6(3)
C17 C16 C21 C20 -0.2(4)
O2 C16 C21 C22 -1.2(5)
C17 C16 C21 C22 178.2(3)
C20 C21 C22 N3 -174.0(3)
C16 C21 C22 N3 7.6(5)
N3 C23 C24 N4 -35.8(4)
C3 C2 C25 N4 179.0(3)
C1 C2 C25 N4 1.7(5)
C6 C7 N1 C8 170.3(3)
C6 C7 N1 Ni2 -1.1(5)
C9 C8 N1 C7 138.4(3)
C9 C8 N1 Ni2 -49.3(3)
C17 C15 N2 C14 171.3(3)
C17 C15 N2 Ni2 -6.1(4)
C13 C14 N2 C15 -28.6(4)
C9 C14 N2 C15 155.2(3)
C13 C14 N2 Ni2 148.9(2)
C9 C14 N2 Ni2 -27.3(3)
C21 C22 N3 C23 -177.2(3)
C21 C22 N3 Ni1 2.9(5)
C24 C23 N3 C22 -149.6(3)
C24 C23 N3 Ni1 30.4(4)
C2 C25 N4 C24 -171.3(3)
C2 C25 N4 Ni1 4.8(5)
C23 C24 N4 C25 -155.7(3)
C23 C24 N4 Ni1 27.7(4)
C1' C2' N5 Ni2 27(6)
C1A C2' N5 Ni2 -151(5)
C6 C1 O1 Ni1 177.9(2)
C2 C1 O1 Ni1 -4.1(4)
C6 C1 O1 Ni2 6.7(4)
C2 C1 O1 Ni2 -175.3(2)
C21 C16 O2 Ni1 -15.2(4)
C17 C16 O2 Ni1 165.4(2)
C21 C16 O2 Ni2 -165.3(2)
C17 C16 O2 Ni2 15.3(4)
C22 N3 Ni1 N4 167.4(3)
C23 N3 Ni1 N4 -12.6(2)
C22 N3 Ni1 O1 32.6(19)
C23 N3 Ni1 O1 -147.4(17)
C22 N3 Ni1 O2 -13.2(3)
C23 N3 Ni1 O2 166.9(2)
C22 N3 Ni1 Ni2 -9.4(3)
C23 N3 Ni1 Ni2 170.72(19)
C25 N4 Ni1 N3 174.4(3)
C24 N4 Ni1 N3 -9.2(2)
C25 N4 Ni1 O1 -7.9(3)
C24 N4 Ni1 O1 168.4(2)
C25 N4 Ni1 O2 8(3)
C24 N4 Ni1 O2 -175(3)
C25 N4 Ni1 Ni2 -8.9(3)
C24 N4 Ni1 Ni2 167.45(19)
C1 O1 Ni1 N3 142.5(17)
Ni2 O1 Ni1 N3 -44.3(18)
C1 O1 Ni1 N4 7.9(3)
Ni2 O1 Ni1 N4 -179.00(11)
C1 O1 Ni1 O2 -171.5(3)
Ni2 O1 Ni1 O2 1.62(10)
C1 O1 Ni1 Ni2 -173.1(3)
C16 O2 Ni1 N3 19.9(3)
Ni2 O2 Ni1 N3 175.99(10)
C16 O2 Ni1 N4 -174(3)
Ni2 O2 Ni1 N4 -18(3)
C16 O2 Ni1 O1 -157.7(3)
Ni2 O2 Ni1 O1 -1.62(10)
C16 O2 Ni1 Ni2 -156.1(3)
C7 N1 Ni2 O2 19.9(6)
C8 N1 Ni2 O2 -151.7(4)
C7 N1 Ni2 N2 -172.1(3)
C8 N1 Ni2 N2 16.2(2)
C7 N1 Ni2 O1 8.0(3)
C8 N1 Ni2 O1 -163.7(2)
C7 N1 Ni2 O1L -81.5(3)
C8 N1 Ni2 O1L 106.8(2)
C7 N1 Ni2 N5 99.9(3)
C8 N1 Ni2 N5 -71.8(2)
C7 N1 Ni2 Ni1 11.4(3)
C8 N1 Ni2 Ni1 -160.28(17)
C16 O2 Ni2 N1 145.9(4)
Ni1 O2 Ni2 N1 -10.8(5)
C16 O2 Ni2 N2 -22.2(2)
Ni1 O2 Ni2 N2 -178.85(10)
C16 O2 Ni2 O1 158.2(2)
Ni1 O2 Ni2 O1 1.53(9)
C16 O2 Ni2 O1L -112.4(2)
Ni1 O2 Ni2 O1L 90.94(11)
C16 O2 Ni2 N5 65.7(2)
Ni1 O2 Ni2 N5 -90.91(11)
C16 O2 Ni2 Ni1 156.6(3)
C15 N2 Ni2 N1 -160.8(2)
C14 N2 Ni2 N1 21.8(2)
C15 N2 Ni2 O2 16.5(2)
C14 N2 Ni2 O2 -160.9(2)
C15 N2 Ni2 O1 18.6(7)
C14 N2 Ni2 O1 -158.9(5)
C15 N2 Ni2 O1L 106.5(2)
C14 N2 Ni2 O1L -71.0(2)
C15 N2 Ni2 N5 -71.4(2)
C14 N2 Ni2 N5 111.1(2)
C15 N2 Ni2 Ni1 15.6(3)
C14 N2 Ni2 Ni1 -161.91(16)
C1 O1 Ni2 N1 -11.2(3)
Ni1 O1 Ni2 N1 175.68(11)
C1 O1 Ni2 O2 171.6(3)
Ni1 O1 Ni2 O2 -1.54(9)
C1 O1 Ni2 N2 169.5(4)
Ni1 O1 Ni2 N2 -3.6(6)
C1 O1 Ni2 O1L 81.5(3)
Ni1 O1 Ni2 O1L -91.66(12)
C1 O1 Ni2 N5 -100.9(3)
Ni1 O1 Ni2 N5 86.01(11)
C1 O1 Ni2 Ni1 173.1(3)
C2' N5 Ni2 N1 67.4(14)
C2' N5 Ni2 O2 -125.5(14)
C2' N5 Ni2 N2 -31.7(14)
C2' N5 Ni2 O1 158.6(14)
C2' N5 Ni2 O1L -82(3)
C2' N5 Ni2 Ni1 -163.7(14)
N3 Ni1 Ni2 N1 171.13(14)
N4 Ni1 Ni2 N1 -4.10(15)
O1 Ni1 Ni2 N1 -5.55(14)
O2 Ni1 Ni2 N1 176.87(13)
N3 Ni1 Ni2 O2 -5.74(15)
N4 Ni1 Ni2 O2 179.03(15)
O1 Ni1 Ni2 O2 177.58(14)
N3 Ni1 Ni2 N2 -4.19(15)
N4 Ni1 Ni2 N2 -179.43(14)
O1 Ni1 Ni2 N2 179.13(14)
O2 Ni1 Ni2 N2 1.55(13)
N3 Ni1 Ni2 O1 176.68(16)
N4 Ni1 Ni2 O1 1.44(15)
O2 Ni1 Ni2 O1 -177.58(14)
N3 Ni1 Ni2 O1L -94.99(14)
N4 Ni1 Ni2 O1L 89.78(14)
O1 Ni1 Ni2 O1L 88.34(13)
O2 Ni1 Ni2 O1L -89.25(13)
N3 Ni1 Ni2 N5 82.36(14)
N4 Ni1 Ni2 N5 -92.88(14)
O1 Ni1 Ni2 N5 -94.32(13)
O2 Ni1 Ni2 N5 88.10(12)
